data_2017621
loop_
_publ_author_name
'Kociok-K\"ohn, Gabriele'
'Lewis, Simon E.'

_publ_section_title
;
 Crystallographic rationalization of the reactivity and spectroscopic
 properties of (2<i>R</i>)-<i>S</i>-(2,5-dihydroxyphenyl)cysteine
;
_journal_coeditor_code MX3028
_journal_issue 4
_journal_name_full 'Acta Crystallographica Section C'
_journal_page_first o187
_journal_page_last o189
_journal_paper_doi 10.1107/S0108270110005780
_journal_volume 66
_journal_year 2010
_chemical_formula_iupac 'C9 H11 N O4 S'
_chemical_formula_moiety 'C9 H11 N O4 S'
_chemical_formula_sum 'C9 H11 N O4 S'
_chemical_formula_weight 229.25
_chemical_name_common <i>L</i>-Cysteinylhydroquinone
_chemical_name_systematic
;
(2<i>R</i>)-<i>S</i>-(2,5-dihydroxyphenyl)cysteine
;
_space_group_IT_number 19
_symmetry_cell_setting orthorhombic
_symmetry_space_group_name_Hall 'P 2ac 2ab'
_symmetry_space_group_name_H-M 'P 21 21 21'
_atom_sites_solution_hydrogens geom
_atom_sites_solution_primary direct
_atom_sites_solution_secondary difmap
_audit_creation_method SHELXL97
_cell_angle_alpha 90.00
_cell_angle_beta 90.00
_cell_angle_gamma 90.00
_cell_formula_units_Z 4
_cell_length_a 5.16610(10)
_cell_length_b 10.3981(2)
_cell_length_c 18.2979(3)
_cell_measurement_reflns_used 14443
_cell_measurement_temperature 150(2)
_cell_measurement_theta_max 30.034
_cell_measurement_theta_min 2.910
_cell_volume 982.92(3)
_computing_cell_refinement 'HKL SCALEPACK (Otwinowski & Minor, 1997)'
_computing_data_collection 'COLLECT (Nonius, 2000)'
_computing_data_reduction 'DENZO--SCALEPACK (Otwinowski & Minor, 1997)'
_computing_molecular_graphics 'ORTEP-3 for Windows (Farrugia, 1997)'
_computing_publication_material
;
WinGX (Farrugia, 1999) and DIAMOND (Brandenburg, 2005)
;
_computing_structure_refinement 'SHELXL97 (Sheldrick, 2008)'
_computing_structure_solution 'SIR97 (Altomare <i>et al.</i>, 1999)'
_diffrn_ambient_temperature 150(2)
_diffrn_measured_fraction_theta_full 0.997
_diffrn_measured_fraction_theta_max 0.997
_diffrn_measurement_device_type 'Nonius Kappa CCD area-detector'
_diffrn_measurement_method '300 1.8 degree images with \v scans'
_diffrn_radiation_monochromator graphite
_diffrn_radiation_source 'fine-focus sealed tube'
_diffrn_radiation_type MoK\a
_diffrn_radiation_wavelength 0.71073
_diffrn_reflns_av_R_equivalents 0.0618
_diffrn_reflns_av_sigmaI/netI 0.0344
_diffrn_reflns_limit_h_max 7
_diffrn_reflns_limit_h_min -6
_diffrn_reflns_limit_k_max 14
_diffrn_reflns_limit_k_min -14
_diffrn_reflns_limit_l_max 25
_diffrn_reflns_limit_l_min -25
_diffrn_reflns_number 22623
_diffrn_reflns_theta_full 30.02
_diffrn_reflns_theta_max 30.02
_diffrn_reflns_theta_min 3.92
_diffrn_standards_decay_% 0
_diffrn_standards_number 0
_exptl_absorpt_coefficient_mu 0.322
_exptl_absorpt_correction_T_max 0.8873
_exptl_absorpt_correction_T_min 0.8819
_exptl_absorpt_correction_type multi-scan
_exptl_absorpt_process_details '(SORTAV; Blessing, 1995)'
_exptl_crystal_colour 'pale yellow'
_exptl_crystal_density_diffrn 1.549
_exptl_crystal_density_method 'not measured'
_exptl_crystal_description block
_exptl_crystal_F_000 480
_exptl_crystal_size_max 0.40
_exptl_crystal_size_mid 0.38
_exptl_crystal_size_min 0.38
_refine_diff_density_max 0.218
_refine_diff_density_min -0.275
_refine_ls_abs_structure_details 'Flack (1983), with 1188 Friedel pairs'
_refine_ls_abs_structure_Flack -0.06(6)
_refine_ls_extinction_method none
_refine_ls_goodness_of_fit_ref 1.053
_refine_ls_hydrogen_treatment mixed
_refine_ls_matrix_type full
_refine_ls_number_parameters 156
_refine_ls_number_reflns 2875
_refine_ls_number_restraints 0
_refine_ls_restrained_S_all 1.053
_refine_ls_R_factor_all 0.0449
_refine_ls_R_factor_gt 0.0337
_refine_ls_shift/su_max 0.001
_refine_ls_shift/su_mean 0.000
_refine_ls_structure_factor_coef Fsqd
_refine_ls_weighting_details 'calc w = 1/[\s^2^(Fo^2^)+(0.0411P)^2^+0.1259P] where P=(Fo^2^+2Fc^2^)/3'
_refine_ls_weighting_scheme calc
_refine_ls_wR_factor_gt 0.0720
_refine_ls_wR_factor_ref 0.0767
_reflns_number_gt 2507
_reflns_number_total 2875
_reflns_threshold_expression I>2\s(I)
_cod_data_source_file mx3028.cif
_cod_data_source_block I
_cod_database_code 2017621
_cod_database_fobs_code 2017621

loop_
_symmetry_equiv_pos_as_xyz
'x, y, z'
'-x+1/2, -y, z+1/2'
'x+1/2, -y+1/2, -z'
'-x, y+1/2, -z+1/2'

loop_
_atom_site_type_symbol
_atom_site_label
_atom_site_fract_x
_atom_site_fract_y
_atom_site_fract_z
_atom_site_U_iso_or_equiv
_atom_site_adp_type
_atom_site_calc_flag
_atom_site_refinement_flags
_atom_site_occupancy
_atom_site_disorder_assembly
_atom_site_disorder_group
S S1 0.67164(7) 0.64289(4) 0.59127(2) 0.02455(10) Uani d . 1 . .
N N 0.4824(3) 0.69241(15) 0.74707(7) 0.0292(3) Uani d . 1 . .
H H1A 0.643(6) 0.680(2) 0.7605(13) 0.056(7) Uiso d . 1 . .
H H1B 0.387(6) 0.714(3) 0.7904(14) 0.067(8) Uiso d . 1 . .
H H1C 0.416(5) 0.620(3) 0.7223(13) 0.057(7) Uiso d . 1 . .
O O1 0.2119(2) 0.99595(10) 0.69053(6) 0.0290(3) Uani d . 1 . .
O O2 0.0738(2) 0.83872(12) 0.76495(6) 0.0328(3) Uani d . 1 . .
O O3 0.2634(2) 0.48601(12) 0.66833(6) 0.0290(3) Uani d . 1 . .
H H3 0.142(6) 0.432(3) 0.6909(14) 0.075(8) Uiso d . 1 . .
O O4 0.2972(3) 0.40051(11) 0.36984(6) 0.0303(3) Uani d . 1 . .
H H4 0.424(4) 0.4330(18) 0.3505(10) 0.027(5) Uiso d . 1 . .
C C1 0.2295(3) 0.88817(14) 0.72070(8) 0.0227(3) Uani d . 1 . .
C C2 0.4670(3) 0.80796(14) 0.69902(8) 0.0224(3) Uani d . 1 . .
H H2 0.6268 0.8610 0.7056 0.027 Uiso calc R 1 . .
C C3 0.4437(3) 0.76864(14) 0.61872(8) 0.0227(3) Uani d . 1 . .
H H3A 0.4725 0.8454 0.5878 0.027 Uiso calc R 1 . .
H H3B 0.2652 0.7379 0.6096 0.027 Uiso calc R 1 . .
C C4 0.4517(3) 0.53109(14) 0.55217(8) 0.0208(3) Uani d . 1 . .
C C5 0.2673(3) 0.46593(13) 0.59391(8) 0.0221(3) Uani d . 1 . .
C C6 0.0907(3) 0.38461(14) 0.55989(8) 0.0247(3) Uani d . 1 . .
H H6 -0.0380 0.3424 0.5882 0.030 Uiso calc R 1 . .
C C7 0.1010(3) 0.36459(15) 0.48490(8) 0.0254(3) Uani d . 1 . .
H H7 -0.0212 0.3095 0.4620 0.030 Uiso calc R 1 . .
C C8 0.2899(3) 0.42511(14) 0.44346(8) 0.0229(3) Uani d . 1 . .
C C9 0.4618(3) 0.50919(14) 0.47650(8) 0.0224(3) Uani d . 1 . .
H H9 0.5877 0.5524 0.4477 0.027 Uiso calc R 1 . .

loop_
_atom_site_aniso_label
_atom_site_aniso_U_11
_atom_site_aniso_U_22
_atom_site_aniso_U_33
_atom_site_aniso_U_12
_atom_site_aniso_U_13
_atom_site_aniso_U_23
S1 0.02095(16) 0.02901(18) 0.02369(17) -0.00207(15) 0.00260(14) -0.00624(15)
N1 0.0369(8) 0.0313(7) 0.0194(6) 0.0126(6) 0.0002(6) 0.0019(5)
O1 0.0372(6) 0.0219(5) 0.0278(5) 0.0015(5) -0.0066(5) -0.0009(4)
O2 0.0349(6) 0.0347(6) 0.0288(6) 0.0118(5) 0.0110(5) 0.0035(5)
O3 0.0325(6) 0.0363(6) 0.0183(5) -0.0076(5) 0.0047(5) -0.0001(4)
O4 0.0359(7) 0.0364(6) 0.0184(5) -0.0070(5) 0.0023(5) -0.0048(4)
C1 0.0268(8) 0.0244(7) 0.0169(6) 0.0006(6) -0.0039(5) -0.0053(5)
C2 0.0250(7) 0.0239(7) 0.0184(6) -0.0004(6) -0.0008(6) -0.0006(5)
C3 0.0254(8) 0.0227(7) 0.0199(6) 0.0006(6) 0.0014(6) -0.0022(5)
C4 0.0199(7) 0.0217(6) 0.0208(7) 0.0004(6) 0.0015(5) -0.0020(5)
C5 0.0250(7) 0.0226(6) 0.0187(6) 0.0030(5) 0.0033(6) 0.0003(5)
C6 0.0264(7) 0.0224(7) 0.0254(7) -0.0021(6) 0.0052(6) 0.0016(6)
C7 0.0251(7) 0.0226(7) 0.0285(8) -0.0029(6) 0.0005(6) -0.0030(6)
C8 0.0273(8) 0.0228(6) 0.0186(7) 0.0027(6) -0.0003(6) -0.0014(5)
C9 0.0241(7) 0.0228(7) 0.0203(7) -0.0001(6) 0.0032(5) -0.0001(5)

loop_
_atom_type_symbol
_atom_type_description
_atom_type_scat_dispersion_real
_atom_type_scat_dispersion_imag
_atom_type_scat_source
C C 0.0033 0.0016 'International Tables Vol C Tables 4.2.6.8 and 6.1.1.4'
H H 0.0000 0.0000 'International Tables Vol C Tables 4.2.6.8 and 6.1.1.4'
N N 0.0061 0.0033 'International Tables Vol C Tables 4.2.6.8 and 6.1.1.4'
O O 0.0106 0.0060 'International Tables Vol C Tables 4.2.6.8 and 6.1.1.4'
S S 0.1246 0.1234 'International Tables Vol C Tables 4.2.6.8 and 6.1.1.4'

loop_
_geom_angle_atom_site_label_1
_geom_angle_atom_site_label_2
_geom_angle_atom_site_label_3
_geom_angle_site_symmetry_1
_geom_angle_site_symmetry_3
_geom_angle
_geom_angle_publ_flag
C4 S1 C3 . . 99.59(7) y
C2 N1 H1A . . 109.6(17) n
C2 N1 H1B . . 105.6(16) n
H1A N1 H1B . . 107(2) n
C2 N1 H1C . . 110.0(15) n
H1A N1 H1C . . 111(2) n
H1B N1 H1C . . 113(2) n
C5 O3 H3 . . 110.7(17) n
C8 O4 H4 . . 111.7(13) n
O2 C1 O1 . . 127.29(14) y
O2 C1 C2 . . 117.22(13) y
O1 C1 C2 . . 115.47(14) y
N1 C2 C3 . . 110.81(12) y
N1 C2 C1 . . 109.13(12) y
C3 C2 C1 . . 109.28(12) n
N1 C2 H2 . . 109.2 n
C3 C2 H2 . . 109.2 n
C1 C2 H2 . . 109.2 n
C2 C3 S1 . . 113.81(10) y
C2 C3 H3A . . 108.8 n
S1 C3 H3A . . 108.8 n
C2 C3 H3B . . 108.8 n
S1 C3 H3B . . 108.8 n
H3A C3 H3B . . 107.7 n
C5 C4 C9 . . 119.08(14) n
C5 C4 S1 . . 122.25(11) y
C9 C4 S1 . . 118.67(11) y
O3 C5 C6 . . 121.67(13) y
O3 C5 C4 . . 118.48(13) y
C6 C5 C4 . . 119.84(14) n
C7 C6 C5 . . 120.55(14) n
C7 C6 H6 . . 119.7 n
C5 C6 H6 . . 119.7 n
C8 C7 C6 . . 119.94(14) n
C8 C7 H7 . . 120.0 n
C6 C7 H7 . . 120.0 n
O4 C8 C9 . . 121.93(14) y
O4 C8 C7 . . 118.14(14) y
C9 C8 C7 . . 119.93(13) n
C8 C9 C4 . . 120.59(14) n
C8 C9 H9 . . 119.7 n
C4 C9 H9 . . 119.7 n

loop_
_geom_bond_atom_site_label_1
_geom_bond_atom_site_label_2
_geom_bond_site_symmetry_2
_geom_bond_distance
_geom_bond_publ_flag
S1 C4 . 1.7760(15) y
S1 C3 . 1.8299(15) y
N1 C2 . 1.491(2) y
N1 H1A . 0.88(3) y
N1 H1B . 0.96(3) y
N1 H1C . 0.95(3) y
O1 C1 . 1.2527(19) y
O2 C1 . 1.2517(19) y
O3 C5 . 1.3779(18) y
O3 H3 . 0.94(3) n
O4 C8 . 1.3718(16) y
O4 H4 . 0.82(2) n
C1 C2 . 1.536(2) n
C2 C3 . 1.530(2) n
C2 H2 . 1.0000 n
C3 H3A . 0.9900 n
C3 H3B . 0.9900 n
C4 C5 . 1.397(2) n
C4 C9 . 1.404(2) n
C5 C6 . 1.391(2) n
C6 C7 . 1.389(2) n
C6 H6 . 0.9500 n
C7 C8 . 1.387(2) n
C7 H7 . 0.9500 n
C8 C9 . 1.385(2) n
C9 H9 . 0.9500 n

loop_
_geom_hbond_atom_site_label_D
_geom_hbond_atom_site_label_H
_geom_hbond_atom_site_label_A
_geom_hbond_site_symmetry_A
_geom_hbond_distance_DH
_geom_hbond_distance_HA
_geom_hbond_distance_DA
_geom_hbond_angle_DHA
O3 H3 O2 4_546 0.94(3) 1.68(3) 2.6214(16) 177(3)
O4 H4 O1 3_566 0.82(2) 1.82(2) 2.6402(18) 179(2)
N1 H1A O1 4_646 0.88(3) 2.24(3) 2.8231(17) 124(2)
N1 H1B O4 2_565 0.96(3) 2.11(3) 2.8399(18) 132(2)
N1 H1B O2 . 0.96(3) 2.12(3) 2.6223(19) 111(2)
N1 H1C O3 . 0.95(3) 1.88(3) 2.822(2) 175(2)

loop_
_geom_torsion_atom_site_label_1
_geom_torsion_atom_site_label_2
_geom_torsion_atom_site_label_3
_geom_torsion_atom_site_label_4
_geom_torsion_site_symmetry_1
_geom_torsion_site_symmetry_2
_geom_torsion_site_symmetry_3
_geom_torsion_site_symmetry_4
_geom_torsion
_geom_torsion_publ_flag
O2 C1 C2 N1 . . . . -9.67(18) y
O1 C1 C2 N1 . . . . 171.61(13) y
O2 C1 C2 C3 . . . . 111.65(14) n
O1 C1 C2 C3 . . . . -67.07(17) n
N1 C2 C3 S1 . . . . -46.23(16) y
C1 C2 C3 S1 . . . . -166.52(10) n
C4 S1 C3 C2 . . . . 127.17(11) n
C3 S1 C4 C5 . . . . -66.58(13) n
C3 S1 C4 C9 . . . . 112.45(13) n
C9 C4 C5 O3 . . . . 178.50(13) n
S1 C4 C5 O3 . . . . -2.47(19) y
C9 C4 C5 C6 . . . . -2.5(2) n
S1 C4 C5 C6 . . . . 176.55(11) n
O3 C5 C6 C7 . . . . -179.09(14) n
C4 C5 C6 C7 . . . . 1.9(2) n
C5 C6 C7 C8 . . . . 0.6(2) n
C6 C7 C8 O4 . . . . 178.53(14) n
C6 C7 C8 C9 . . . . -2.4(2) n
O4 C8 C9 C4 . . . . -179.15(14) n
C7 C8 C9 C4 . . . . 1.9(2) n
C5 C4 C9 C8 . . . . 0.6(2) n
S1 C4 C9 C8 . . . . -178.46(11) n

loop_
_cod_related_entry_id
_cod_related_entry_database
_cod_related_entry_code
1 ChemSpider 142277
